data_4085591
loop_
_publ_author_name
'Kortman, Gregory D.'
'Orr, Meghan J.'
'Hull, Kami L.'

_publ_section_title
;
 Synthesis and Reactivity of Dioxazirconacyclohexenes: Development of a
 Zirconium--Oxo-Mediated Alkyne--Aldehyde Coupling Reaction
;
_journal_issue 6
_journal_name_full Organometallics
_journal_page_first 1013
_journal_paper_doi 10.1021/om5008727
_journal_volume 34
_journal_year 2015
_chemical_formula_moiety 'C42 H45 F3 O2 Zr, C6 H6'
_chemical_formula_sum 'C48 H51 F3 O2 Zr'
_chemical_formula_weight 808.10
_chemical_name_systematic
'Bis(pentamethylcyclopentadienyl)-zirconium (IV) (Z)-1,2-diphenyl-3-(4-(trifluoromethyl)phenyl)prop-1-ene-1,3-bis(olate)'
_space_group_crystal_system triclinic
_space_group_IT_number 2
_space_group_name_Hall '-P 1'
_space_group_name_H-M_alt 'P -1'
_symmetry_space_group_name_Hall '-P 1'
_symmetry_space_group_name_H-M 'P -1'
_atom_sites_solution_hydrogens mixed
_atom_sites_solution_primary iterative
_audit_creation_date 2014-07-14
_audit_creation_method
;
Olex2 1.2
(compiled 2014.06.27 svn.r2953 for OlexSys, GUI svn.r4855)
;
_cell_angle_alpha 78.945(4)
_cell_angle_beta 87.194(5)
_cell_angle_gamma 83.212(5)
_cell_formula_units_Z 2
_cell_length_a 10.0520(9)
_cell_length_b 10.4234(10)
_cell_length_c 20.1422(19)
_cell_measurement_temperature 173.15
_cell_volume 2056.0(3)
_computing_molecular_graphics 'Olex2 (Dolomanov et al., 2009)'
_computing_publication_material 'Olex2 (Dolomanov et al., 2009)'
_computing_structure_refinement 'XL (Sheldrick, 2008)'
_computing_structure_solution 'olex2.solve (Bourhis et al., 2013)'
_diffrn_ambient_temperature 173.15
_diffrn_detector CCD
_diffrn_measured_fraction_theta_full 1.000
_diffrn_measured_fraction_theta_max 0.989
_diffrn_measurement_device 'Bruker D8 Venture/Photon 100'
_diffrn_measurement_method 'profile data from \f and \w scans'
_diffrn_radiation_collimation 0.3
_diffrn_radiation_monochromator Confocal
_diffrn_radiation_probe x-ray
_diffrn_radiation_type MoK\a
_diffrn_radiation_wavelength 0.71073
_diffrn_reflns_av_R_equivalents 0.0621
_diffrn_reflns_av_unetI/netI 0.0394
_diffrn_reflns_Laue_measured_fraction_full 1.000
_diffrn_reflns_Laue_measured_fraction_max 0.989
_diffrn_reflns_limit_h_max 12
_diffrn_reflns_limit_h_min -12
_diffrn_reflns_limit_k_max 12
_diffrn_reflns_limit_k_min -12
_diffrn_reflns_limit_l_max 24
_diffrn_reflns_limit_l_min -25
_diffrn_reflns_number 54297
_diffrn_reflns_point_group_measured_fraction_full 1.000
_diffrn_reflns_point_group_measured_fraction_max 0.989
_diffrn_reflns_theta_full 26.000
_diffrn_reflns_theta_max 26.307
_diffrn_reflns_theta_min 2.003
_diffrn_source_current 24.0
_diffrn_source_power 1.2
_diffrn_source_target Mo
_diffrn_source_type 'Rotating Anode'
_diffrn_source_voltage 50.0
_exptl_absorpt_coefficient_mu 0.318
_exptl_absorpt_correction_T_max 0.96709
_exptl_absorpt_correction_T_min 0.89129
_exptl_absorpt_correction_type integration
_exptl_absorpt_process_details 'SHELXTL/XPREP V2013/3 (Bruker, 2013)'
_exptl_crystal_colour 'clear light yellow'
_exptl_crystal_colour_lustre clear
_exptl_crystal_colour_modifier light
_exptl_crystal_colour_primary yellow
_exptl_crystal_density_diffrn 1.305
_exptl_crystal_description plate
_exptl_crystal_F_000 844
_exptl_crystal_recrystallization_method
'grown from slow evaporation of a pentane/benzene mixture (20:1) at room temperature.'
_exptl_crystal_size_max 0.476
_exptl_crystal_size_mid 0.243
_exptl_crystal_size_min 0.163
_refine_diff_density_max 0.421
_refine_diff_density_min -0.471
_refine_diff_density_rms 0.055
_refine_ls_extinction_method none
_refine_ls_goodness_of_fit_ref 1.041
_refine_ls_hydrogen_treatment mixed
_refine_ls_matrix_type full
_refine_ls_number_parameters 506
_refine_ls_number_reflns 8248
_refine_ls_number_restraints 1
_refine_ls_restrained_S_all 1.041
_refine_ls_R_factor_all 0.0413
_refine_ls_R_factor_gt 0.0337
_refine_ls_shift/su_max 0.007
_refine_ls_shift/su_mean 0.000
_refine_ls_structure_factor_coef Fsqd
_refine_ls_weighting_details 'w=1/[\s^2^(Fo^2^)+(0.0316P)^2^+1.2174P] where P=(Fo^2^+2Fc^2^)/3'
_refine_ls_weighting_scheme calc
_refine_ls_wR_factor_gt 0.0783
_refine_ls_wR_factor_ref 0.0830
_reflns_Friedel_coverage 0.000
_reflns_number_gt 7209
_reflns_number_total 8248
_reflns_threshold_expression 'I > 2\s(I)'
_cod_data_source_file om5008727_si_001.cif
_cod_data_source_block cmo1jcopy
_cod_depositor_comments 'Adding full bibliography for 4085591.cif.'
_cod_database_code 4085591
_shelxl_version_number 2013-4
_shelx_space_group_comment
;
The symmetry employed for this shelxl refinement is uniquely defined
by the following loop, which should always be used as a source of
symmetry information in preference to the above space-group names.
They are only intended as comments.
;
_shelx_estimated_absorpt_t_max 0.950
_shelx_estimated_absorpt_t_min 0.863
_olex2_refinement_description
;
1. Fixed Uiso
 At 1.2 times of:
  All C(H) groups
 At 1.5 times of:
  All C(H,H,H) groups
2. Restrained distances
 C42-F1
 1.36 with sigma of 0.0001
3. Uiso/Uaniso restraints and constraints
Uanis(F2) = Uanis(F2D)
Uanis(F3) = Uanis(F3D)
Uanis(F1) = Uanis(F1D)
Uanis(C1S) = Uanis(C1D)
Uanis(C2S) = Uanis(C2D)
Uanis(C3S) = Uanis(C3D)
Uanis(C4S) = Uanis(C4D)
Uanis(C5S) = Uanis(C5D)
Uanis(C6S) = Uanis(C6D)
4. Others
 Sof(F1D)=Sof(F2D)=Sof(F3D)=1-FVAR(1)
 Sof(F1)=Sof(F2)=Sof(F3)=FVAR(1)
 Sof(C1D)=Sof(H1D)=Sof(C2D)=Sof(H2D)=Sof(C3D)=Sof(H3D)=Sof(C4D)=Sof(H4D)=
 Sof(C5D)=Sof(H5D)=Sof(C6D)=Sof(H6D)=1-FVAR(2)
 Sof(C1S)=Sof(H1S)=Sof(C2S)=Sof(H2S)=Sof(C3S)=Sof(H3S)=Sof(C4S)=Sof(H4S)=
 Sof(C5S)=Sof(H5S)=Sof(C6S)=Sof(H6S)=FVAR(2)
5.a Aromatic/amide H refined with riding coordinates:
 C25(H25), C26(H26), C27(H27), C28(H28), C29(H29), C31(H31), C32(H32),
 C33(H33), C34(H34), C35(H35), C37(H37), C38(H38), C40(H40), C41(H41), C1S(H1S),
  C2S(H2S), C3S(H3S), C4S(H4S), C5S(H5S), C6S(H6S), C1D(H1D), C2D(H2D),
 C3D(H3D), C4D(H4D), C5D(H5D), C6D(H6D)
5.b Fitted hexagon refined as free rotating group:
 C1S(C2S,C3S,C4S,C5S,C6S), C1D(C2D,C3D,C4D,C5D,C6D)
5.c Idealised Me refined as rotating group:
 C6(H6A,H6B,H6C), C7(H7A,H7B,H7C), C8(H8A,H8B,H8C), C9(H9A,H9B,H9C), C10(H10A,
 H10B,H10C), C16(H16A,H16B,H16C), C17(H17A,H17B,H17C), C18(H18A,H18B,H18C),
 C19(H19A,H19B,H19C), C20(H20A,H20B,H20C)
;
_olex2_exptl_crystal_mounting_method
'the crystal was mounted using oil (Parantone-N, Exxon) to a 0.3 mm cryo-loop (Hampton Research) with the (-2, 1, -1) scattering plane roughly normal to the spinle axis.'
_olex2_submission_original_sample_id 2GDK-155
_olex2_submission_special_instructions 'No special instructions were received'

loop_
_space_group_symop_operation_xyz
'x, y, z'
'-x, -y, -z'

loop_
_atom_site_label
_atom_site_type_symbol
_atom_site_fract_x
_atom_site_fract_y
_atom_site_fract_z
_atom_site_U_iso_or_equiv
_atom_site_adp_type
_atom_site_occupancy
_atom_site_site_symmetry_order
_atom_site_calc_flag
_atom_site_refinement_flags_posn
_atom_site_refinement_flags_occupancy
_atom_site_disorder_assembly
_atom_site_disorder_group
C1 C 0.0780(2) 0.7056(2) 0.73875(11) 0.0302(5) Uani 1 1 d . . . .
C2 C -0.0192(2) 0.6684(2) 0.70132(12) 0.0321(5) Uani 1 1 d . . . .
C3 C 0.0149(2) 0.7041(2) 0.63217(12) 0.0349(5) Uani 1 1 d . . . .
C4 C 0.1322(2) 0.7683(2) 0.62725(11) 0.0327(5) Uani 1 1 d . . . .
C5 C 0.1726(2) 0.7656(2) 0.69334(11) 0.0279(4) Uani 1 1 d . . . .
C6 C 0.0772(3) 0.6937(3) 0.81396(13) 0.0583(8) Uani 1 1 d . . . .
H6A H 0.0413 0.7781 0.8260 0.088 Uiso 1 1 calc GR . . .
H6B H 0.1689 0.6696 0.8300 0.088 Uiso 1 1 calc GR . . .
H6C H 0.0209 0.6257 0.8351 0.088 Uiso 1 1 calc GR . . .
C7 C -0.1444(3) 0.6096(3) 0.72948(19) 0.0627(9) Uani 1 1 d . . . .
H7A H -0.1244 0.5477 0.7719 0.094 Uiso 1 1 calc GR . . .
H7B H -0.1772 0.5631 0.6968 0.094 Uiso 1 1 calc GR . . .
H7C H -0.2131 0.6797 0.7382 0.094 Uiso 1 1 calc GR . . .
C8 C -0.0639(3) 0.6848(3) 0.57396(17) 0.0687(10) Uani 1 1 d . . . .
H8A H -0.0754 0.5914 0.5785 0.103 Uiso 1 1 calc GR . . .
H8B H -0.0156 0.7142 0.5313 0.103 Uiso 1 1 calc GR . . .
H8C H -0.1520 0.7363 0.5741 0.103 Uiso 1 1 calc GR . . .
C9 C 0.1820(3) 0.8521(3) 0.56375(14) 0.0606(8) Uani 1 1 d . . . .
H9A H 0.1756 0.8081 0.5253 0.091 Uiso 1 1 calc GR . . .
H9B H 0.2757 0.8652 0.5689 0.091 Uiso 1 1 calc GR . . .
H9C H 0.1273 0.9376 0.5557 0.091 Uiso 1 1 calc GR . . .
C10 C 0.2833(3) 0.8340(3) 0.71412(17) 0.0540(7) Uani 1 1 d . . . .
H10A H 0.2465 0.8926 0.7448 0.081 Uiso 1 1 calc GR . . .
H10B H 0.3233 0.8855 0.6739 0.081 Uiso 1 1 calc GR . . .
H10C H 0.3520 0.7683 0.7373 0.081 Uiso 1 1 calc GR . . .
C11 C 0.38910(19) 0.3417(2) 0.67623(11) 0.0267(4) Uani 1 1 d . . . .
C12 C 0.44397(19) 0.4585(2) 0.68163(11) 0.0280(5) Uani 1 1 d . . . .
C13 C 0.4212(2) 0.5498(2) 0.62136(11) 0.0306(5) Uani 1 1 d . . . .
C14 C 0.3446(2) 0.4929(2) 0.57956(10) 0.0290(5) Uani 1 1 d . . . .
C15 C 0.32792(19) 0.3629(2) 0.61305(10) 0.0261(4) Uani 1 1 d . . . .
C16 C 0.4048(2) 0.2178(2) 0.72804(12) 0.0373(5) Uani 1 1 d . . . .
H16A H 0.5002 0.1914 0.7366 0.056 Uiso 1 1 calc GR . . .
H16B H 0.3666 0.1481 0.7114 0.056 Uiso 1 1 calc GR . . .
H16C H 0.3579 0.2328 0.7702 0.056 Uiso 1 1 calc GR . . .
C17 C 0.5214(2) 0.4760(3) 0.74052(13) 0.0429(6) Uani 1 1 d . . . .
H17A H 0.4749 0.4410 0.7829 0.064 Uiso 1 1 calc GR . . .
H17B H 0.5284 0.5698 0.7381 0.064 Uiso 1 1 calc GR . . .
H17C H 0.6114 0.4287 0.7390 0.064 Uiso 1 1 calc GR . . .
C18 C 0.4885(2) 0.6733(2) 0.60055(14) 0.0468(7) Uani 1 1 d . . . .
H18A H 0.4693 0.7287 0.6348 0.070 Uiso 1 1 calc GR . . .
H18B H 0.4546 0.7213 0.5569 0.070 Uiso 1 1 calc GR . . .
H18C H 0.5856 0.6503 0.5964 0.070 Uiso 1 1 calc GR . . .
C19 C 0.3062(3) 0.5494(3) 0.50816(11) 0.0459(6) Uani 1 1 d . . . .
H19A H 0.3162 0.6436 0.4984 0.069 Uiso 1 1 calc GR . . .
H19B H 0.2128 0.5367 0.5022 0.069 Uiso 1 1 calc GR . . .
H19C H 0.3645 0.5049 0.4771 0.069 Uiso 1 1 calc GR . . .
C20 C 0.2631(2) 0.2665(2) 0.58261(12) 0.0360(5) Uani 1 1 d . . . .
H20A H 0.2742 0.1800 0.6124 0.054 Uiso 1 1 calc GR . . .
H20B H 0.3054 0.2601 0.5383 0.054 Uiso 1 1 calc GR . . .
H20C H 0.1674 0.2963 0.5772 0.054 Uiso 1 1 calc GR . . .
C21 C 0.11924(19) 0.35034(19) 0.81533(10) 0.0242(4) Uani 1 1 d . . . .
C22 C 0.0386(2) 0.28210(19) 0.78810(10) 0.0252(4) Uani 1 1 d . . . .
C23 C 0.0489(2) 0.28203(19) 0.71143(10) 0.0244(4) Uani 1 1 d . . . .
C24 C 0.1334(2) 0.34396(19) 0.88904(10) 0.0267(4) Uani 1 1 d . . . .
C25 C 0.2613(2) 0.3298(2) 0.91400(11) 0.0381(5) Uani 1 1 d . . . .
H25 H 0.3368 0.3258 0.8839 0.046 Uiso 1 1 calc R . . .
C26 C 0.2804(3) 0.3213(3) 0.98234(12) 0.0477(7) Uani 1 1 d . . . .
H26 H 0.3687 0.3097 0.9990 0.057 Uiso 1 1 calc R . . .
C27 C 0.1720(3) 0.3295(2) 1.02615(12) 0.0446(6) Uani 1 1 d . . . .
H27 H 0.1850 0.3239 1.0731 0.054 Uiso 1 1 calc R . . .
C28 C 0.0450(3) 0.3458(2) 1.00193(11) 0.0399(6) Uani 1 1 d . . . .
H28 H -0.0300 0.3525 1.0321 0.048 Uiso 1 1 calc R . . .
C29 C 0.0250(2) 0.3525(2) 0.93392(11) 0.0330(5) Uani 1 1 d . . . .
H29 H -0.0636 0.3629 0.9178 0.040 Uiso 1 1 calc R . . .
C30 C -0.0475(2) 0.1906(2) 0.83114(10) 0.0297(5) Uani 1 1 d . . . .
C31 C 0.0094(3) 0.0773(2) 0.87218(12) 0.0421(6) Uani 1 1 d . . . .
H31 H 0.1040 0.0575 0.8726 0.051 Uiso 1 1 calc R . . .
C32 C -0.0708(3) -0.0072(3) 0.91262(14) 0.0581(8) Uani 1 1 d . . . .
H32 H -0.0307 -0.0844 0.9408 0.070 Uiso 1 1 calc R . . .
C33 C -0.2076(3) 0.0197(3) 0.91226(15) 0.0628(9) Uani 1 1 d . . . .
H33 H -0.2622 -0.0385 0.9401 0.075 Uiso 1 1 calc R . . .
C34 C -0.2648(3) 0.1308(3) 0.87157(14) 0.0559(7) Uani 1 1 d . . . .
H34 H -0.3596 0.1494 0.8708 0.067 Uiso 1 1 calc R . . .
C35 C -0.1856(2) 0.2160(3) 0.83159(12) 0.0401(6) Uani 1 1 d . . . .
H35 H -0.2267 0.2934 0.8039 0.048 Uiso 1 1 calc R . . .
C36 C -0.05760(19) 0.2133(2) 0.68650(10) 0.0247(4) Uani 1 1 d . . . .
C37 C -0.1737(2) 0.2802(2) 0.65770(10) 0.0271(4) Uani 1 1 d . . . .
H37 H -0.1872 0.3734 0.6521 0.032 Uiso 1 1 calc R . . .
C38 C -0.2709(2) 0.2145(2) 0.63677(10) 0.0278(4) Uani 1 1 d . . . .
H38 H -0.3510 0.2621 0.6179 0.033 Uiso 1 1 calc R . . .
C39 C -0.2508(2) 0.0797(2) 0.64335(11) 0.0294(5) Uani 1 1 d . . . .
C40 C -0.1349(2) 0.0112(2) 0.67151(14) 0.0412(6) Uani 1 1 d . . . .
H40 H -0.1205 -0.0818 0.6760 0.049 Uiso 1 1 calc R . . .
C41 C -0.0401(2) 0.0780(2) 0.69306(13) 0.0374(5) Uani 1 1 d . . . .
H41 H 0.0390 0.0301 0.7129 0.045 Uiso 1 1 calc R . . .
C42 C -0.3525(2) 0.0064(2) 0.62081(12) 0.0424(6) Uani 1 1 d D . . .
O2 O 0.05042(13) 0.40983(13) 0.67276(6) 0.0224(3) Uani 1 1 d . . . .
O3 O 0.20415(13) 0.42808(13) 0.77736(7) 0.0249(3) Uani 1 1 d . . . .
Zr1 Zr 0.19253(2) 0.52322(2) 0.68069(2) 0.01908(6) Uani 1 1 d . . . .
F1 F -0.4195(6) -0.0761(6) 0.6677(3) 0.1002(9) Uani 0.177(19) 1 d D P A 1
F2 F -0.427(2) 0.074(2) 0.5752(16) 0.0759(13) Uani 0.177(19) 1 d . P A 1
F3 F -0.3035(18) -0.094(2) 0.6012(14) 0.0604(13) Uani 0.177(19) 1 d . P A 1
F1D F -0.4009(5) -0.0744(3) 0.67189(16) 0.1002(9) Uani 0.823(19) 1 d . P A 2
F2D F -0.4604(6) 0.0829(4) 0.5946(4) 0.0759(13) Uani 0.823(19) 1 d . P A 2
F3D F -0.3045(3) -0.0623(6) 0.5729(4) 0.0604(13) Uani 0.823(19) 1 d . P A 2
C1S C 0.4746(7) 0.2533(8) 0.1438(3) 0.079(2) Uani 0.587(11) 1 d . P B 1
H1S H 0.4054 0.2696 0.1760 0.095 Uiso 0.587(11) 1 calc R P B 1
C2S C 0.5149(8) 0.1254(6) 0.1348(4) 0.068(2) Uani 0.587(11) 1 d G P B 1
H2S H 0.4733 0.0543 0.1609 0.082 Uiso 0.587(11) 1 calc R P B 1
C3S C 0.6162(8) 0.1016(5) 0.0878(5) 0.080(2) Uani 0.587(11) 1 d G P B 1
H3S H 0.6437 0.0141 0.0816 0.096 Uiso 0.587(11) 1 calc R P B 1
C4S C 0.6771(5) 0.2056(8) 0.0497(3) 0.0705(18) Uani 0.587(11) 1 d G P B 1
H4S H 0.7463 0.1893 0.0175 0.085 Uiso 0.587(11) 1 calc R P B 1
C5S C 0.6368(6) 0.3335(6) 0.0587(3) 0.0607(15) Uani 0.587(11) 1 d G P B 1
H5S H 0.6784 0.4047 0.0327 0.073 Uiso 0.587(11) 1 calc R P B 1
C6S C 0.5356(7) 0.3574(5) 0.1057(3) 0.076(2) Uani 0.587(11) 1 d G P B 1
H6S H 0.5080 0.4448 0.1119 0.091 Uiso 0.587(11) 1 calc R P B 1
C1D C 0.4765(9) 0.1577(11) 0.1455(4) 0.079(2) Uani 0.413(11) 1 d . P B 2
H1D H 0.4171 0.1114 0.1768 0.095 Uiso 0.413(11) 1 calc R P B 2
C2D C 0.5725(11) 0.0891(6) 0.1096(5) 0.068(2) Uani 0.413(11) 1 d G P B 2
H2D H 0.5787 -0.0041 0.1164 0.082 Uiso 0.413(11) 1 calc R P B 2
C3D C 0.6594(8) 0.1569(11) 0.0637(5) 0.080(2) Uani 0.413(11) 1 d G P B 2
H3D H 0.7250 0.1099 0.0392 0.096 Uiso 0.413(11) 1 calc R P B 2
C4D C 0.6503(9) 0.2933(11) 0.0538(4) 0.0705(18) Uani 0.413(11) 1 d G P B 2
H4D H 0.7097 0.3396 0.0224 0.085 Uiso 0.413(11) 1 calc R P B 2
C5D C 0.5544(12) 0.3619(6) 0.0897(6) 0.0607(15) Uani 0.413(11) 1 d G P B 2
H5D H 0.5482 0.4552 0.0828 0.073 Uiso 0.413(11) 1 calc R P B 2
C6D C 0.4675(10) 0.2942(11) 0.1355(5) 0.076(2) Uani 0.413(11) 1 d G P B 2
H6D H 0.4019 0.3411 0.1601 0.091 Uiso 0.413(11) 1 calc R P B 2
H23 H 0.135(2) 0.2302(19) 0.7043(9) 0.016(5) Uiso 1 1 d . . . .

loop_
_atom_site_aniso_label
_atom_site_aniso_U_11
_atom_site_aniso_U_22
_atom_site_aniso_U_33
_atom_site_aniso_U_23
_atom_site_aniso_U_13
_atom_site_aniso_U_12
C1 0.0357(12) 0.0218(10) 0.0331(11) -0.0102(9) 0.0021(9) 0.0038(9)
C2 0.0202(10) 0.0206(10) 0.0564(15) -0.0116(10) 0.0045(10) -0.0003(8)
C3 0.0343(12) 0.0250(11) 0.0471(14) -0.0140(10) -0.0200(10) 0.0089(9)
C4 0.0365(12) 0.0229(11) 0.0348(12) -0.0012(9) 0.0041(9) 0.0039(9)
C5 0.0219(10) 0.0214(10) 0.0421(12) -0.0099(9) -0.0041(9) -0.0009(8)
C6 0.093(2) 0.0437(16) 0.0342(14) -0.0112(12) 0.0077(14) 0.0124(15)
C7 0.0298(14) 0.0370(15) 0.123(3) -0.0243(16) 0.0262(15) -0.0075(11)
C8 0.073(2) 0.0563(18) 0.083(2) -0.0358(17) -0.0546(18) 0.0259(16)
C9 0.082(2) 0.0379(15) 0.0481(16) 0.0114(12) 0.0177(15) 0.0092(14)
C10 0.0325(14) 0.0426(15) 0.097(2) -0.0343(15) -0.0092(14) -0.0060(11)
C11 0.0170(10) 0.0297(11) 0.0336(11) -0.0100(9) 0.0014(8) 0.0025(8)
C12 0.0148(9) 0.0352(12) 0.0365(12) -0.0144(9) 0.0001(8) -0.0001(8)
C13 0.0196(10) 0.0319(12) 0.0418(12) -0.0122(10) 0.0107(9) -0.0052(9)
C14 0.0254(11) 0.0337(12) 0.0271(11) -0.0077(9) 0.0059(8) 0.0006(9)
C15 0.0203(10) 0.0294(11) 0.0312(11) -0.0145(9) 0.0034(8) -0.0004(8)
C16 0.0335(12) 0.0338(13) 0.0412(13) -0.0053(10) -0.0028(10) 0.0079(10)
C17 0.0247(12) 0.0563(16) 0.0532(15) -0.0235(13) -0.0097(10) -0.0017(11)
C18 0.0369(14) 0.0406(14) 0.0665(17) -0.0182(13) 0.0217(12) -0.0159(11)
C19 0.0584(17) 0.0473(15) 0.0292(12) -0.0069(11) 0.0068(11) 0.0018(13)
C20 0.0339(12) 0.0398(13) 0.0395(13) -0.0202(11) -0.0001(10) -0.0048(10)
C21 0.0212(10) 0.0233(10) 0.0263(10) -0.0004(8) -0.0018(8) -0.0021(8)
C22 0.0238(10) 0.0227(10) 0.0279(10) -0.0011(8) -0.0018(8) -0.0039(8)
C23 0.0212(10) 0.0202(10) 0.0313(11) -0.0038(8) -0.0039(8) -0.0015(8)
C24 0.0336(11) 0.0202(10) 0.0251(10) 0.0005(8) -0.0023(8) -0.0058(8)
C25 0.0370(13) 0.0468(14) 0.0297(12) -0.0003(10) -0.0057(10) -0.0115(11)
C26 0.0508(16) 0.0601(17) 0.0334(13) 0.0000(12) -0.0180(11) -0.0176(13)
C27 0.0710(19) 0.0416(14) 0.0220(11) -0.0002(10) -0.0068(11) -0.0168(13)
C28 0.0582(16) 0.0323(13) 0.0278(12) -0.0025(10) 0.0056(11) -0.0074(11)
C29 0.0370(12) 0.0293(12) 0.0316(12) -0.0030(9) -0.0005(9) -0.0044(9)
C30 0.0356(12) 0.0275(11) 0.0271(11) -0.0027(9) -0.0038(9) -0.0112(9)
C31 0.0510(15) 0.0289(12) 0.0452(14) 0.0015(10) -0.0086(11) -0.0096(11)
C32 0.088(2) 0.0352(15) 0.0486(16) 0.0104(12) -0.0087(15) -0.0229(15)
C33 0.080(2) 0.0584(19) 0.0519(17) 0.0032(14) 0.0097(15) -0.0442(17)
C34 0.0457(16) 0.068(2) 0.0547(17) -0.0029(15) 0.0071(13) -0.0284(14)
C35 0.0338(13) 0.0452(14) 0.0399(13) -0.0003(11) -0.0005(10) -0.0109(11)
C36 0.0218(10) 0.0254(10) 0.0281(10) -0.0062(8) -0.0004(8) -0.0059(8)
C37 0.0292(11) 0.0196(10) 0.0322(11) -0.0029(8) -0.0027(9) -0.0041(8)
C38 0.0236(10) 0.0289(11) 0.0305(11) -0.0034(9) -0.0032(8) -0.0033(8)
C39 0.0243(11) 0.0304(11) 0.0372(12) -0.0132(9) 0.0021(9) -0.0079(9)
C40 0.0354(13) 0.0219(11) 0.0698(17) -0.0169(11) -0.0063(12) -0.0013(10)
C41 0.0285(12) 0.0277(12) 0.0576(15) -0.0123(11) -0.0112(10) 0.0011(9)
C42 0.0345(13) 0.0400(14) 0.0593(16) -0.0214(12) 0.0019(12) -0.0129(11)
O2 0.0214(7) 0.0208(7) 0.0253(7) -0.0028(5) -0.0044(5) -0.0048(5)
O3 0.0232(7) 0.0286(8) 0.0239(7) -0.0037(6) -0.0019(5) -0.0079(6)
Zr1 0.01569(10) 0.01906(10) 0.02306(10) -0.00481(7) -0.00038(7) -0.00294(7)
F1 0.1074(19) 0.1253(19) 0.0857(14) -0.0119(13) 0.0002(13) -0.0997(16)
F2 0.030(2) 0.0703(14) 0.145(4) -0.0628(18) -0.034(2) 0.0061(15)
F3 0.0490(10) 0.072(2) 0.078(4) -0.056(2) -0.0033(17) -0.0123(12)
F1D 0.1074(19) 0.1253(19) 0.0857(14) -0.0119(13) 0.0002(13) -0.0997(16)
F2D 0.030(2) 0.0703(14) 0.145(4) -0.0628(18) -0.034(2) 0.0061(15)
F3D 0.0490(10) 0.072(2) 0.078(4) -0.056(2) -0.0033(17) -0.0123(12)
C1S 0.069(4) 0.117(7) 0.058(3) -0.035(5) -0.021(2) -0.003(5)
C2S 0.056(5) 0.090(4) 0.061(5) -0.016(3) -0.003(3) -0.019(4)
C3S 0.054(5) 0.086(6) 0.106(7) -0.025(5) -0.010(4) -0.017(3)
C4S 0.059(3) 0.066(5) 0.098(4) -0.031(4) -0.007(3) -0.023(4)
C5S 0.068(4) 0.063(3) 0.060(3) -0.030(2) -0.015(3) -0.004(3)
C6S 0.074(5) 0.123(6) 0.042(4) -0.032(3) -0.015(3) -0.023(3)
C1D 0.069(4) 0.117(7) 0.058(3) -0.035(5) -0.021(2) -0.003(5)
C2D 0.056(5) 0.090(4) 0.061(5) -0.016(3) -0.003(3) -0.019(4)
C3D 0.054(5) 0.086(6) 0.106(7) -0.025(5) -0.010(4) -0.017(3)
C4D 0.059(3) 0.066(5) 0.098(4) -0.031(4) -0.007(3) -0.023(4)
C5D 0.068(4) 0.063(3) 0.060(3) -0.030(2) -0.015(3) -0.004(3)
C6D 0.074(5) 0.123(6) 0.042(4) -0.032(3) -0.015(3) -0.023(3)

loop_
_atom_type_symbol
_atom_type_description
_atom_type_scat_dispersion_real
_atom_type_scat_dispersion_imag
_atom_type_scat_source
C C 0.0033 0.0016 'International Tables Vol C Tables 4.2.6.8 and 6.1.1.4'
H H 0.0000 0.0000 'International Tables Vol C Tables 4.2.6.8 and 6.1.1.4'
O O 0.0106 0.0060 'International Tables Vol C Tables 4.2.6.8 and 6.1.1.4'
F F 0.0171 0.0103 'International Tables Vol C Tables 4.2.6.8 and 6.1.1.4'
Zr Zr -2.9673 0.5597 'International Tables Vol C Tables 4.2.6.8 and 6.1.1.4'

loop_
_geom_angle_atom_site_label_1
_geom_angle_atom_site_label_2
_geom_angle_atom_site_label_3
_geom_angle
C2 C1 C5 108.20(19)
C2 C1 C6 126.4(2)
C2 C1 Zr1 73.11(12)
C5 C1 C6 125.2(2)
C5 C1 Zr1 74.86(12)
C6 C1 Zr1 121.60(15)
C1 C2 C3 108.30(19)
C1 C2 C7 126.0(2)
C1 C2 Zr1 75.00(12)
C3 C2 C7 125.6(2)
C3 C2 Zr1 73.66(12)
C7 C2 Zr1 120.82(15)
C2 C3 C4 107.61(19)
C2 C3 C8 126.2(3)
C2 C3 Zr1 73.98(12)
C4 C3 C8 126.1(3)
C4 C3 Zr1 76.47(12)
C8 C3 Zr1 118.36(15)
C3 C4 C9 124.6(2)
C3 C4 Zr1 71.44(12)
C5 C4 C3 107.66(19)
C5 C4 C9 126.2(2)
C5 C4 Zr1 73.53(12)
C9 C4 Zr1 131.87(16)
C1 C5 C4 108.15(19)
C1 C5 C10 123.9(2)
C1 C5 Zr1 73.34(12)
C4 C5 C10 127.2(2)
C4 C5 Zr1 74.86(12)
C10 C5 Zr1 125.49(15)
C1 C6 H6A 109.5
C1 C6 H6B 109.5
C1 C6 H6C 109.5
H6A C6 H6B 109.5
H6A C6 H6C 109.5
H6B C6 H6C 109.5
C2 C7 H7A 109.5
C2 C7 H7B 109.5
C2 C7 H7C 109.5
H7A C7 H7B 109.5
H7A C7 H7C 109.5
H7B C7 H7C 109.5
C3 C8 H8A 109.5
C3 C8 H8B 109.5
C3 C8 H8C 109.5
H8A C8 H8B 109.5
H8A C8 H8C 109.5
H8B C8 H8C 109.5
C4 C9 H9A 109.5
C4 C9 H9B 109.5
C4 C9 H9C 109.5
H9A C9 H9B 109.5
H9A C9 H9C 109.5
H9B C9 H9C 109.5
C5 C10 H10A 109.5
C5 C10 H10B 109.5
C5 C10 H10C 109.5
H10A C10 H10B 109.5
H10A C10 H10C 109.5
H10B C10 H10C 109.5
C12 C11 C16 124.0(2)
C12 C11 Zr1 72.25(11)
C15 C11 C12 107.83(19)
C15 C11 C16 128.0(2)
C15 C11 Zr1 74.14(11)
C16 C11 Zr1 122.45(13)
C11 C12 C17 125.0(2)
C11 C12 Zr1 75.55(11)
C13 C12 C11 108.52(19)
C13 C12 C17 126.4(2)
C13 C12 Zr1 74.84(11)
C17 C12 Zr1 119.12(14)
C12 C13 C14 107.64(19)
C12 C13 C18 125.0(2)
C12 C13 Zr1 73.24(11)
C14 C13 C18 126.4(2)
C14 C13 Zr1 72.83(11)
C18 C13 Zr1 128.24(15)
C13 C14 C19 126.7(2)
C13 C14 Zr1 74.78(11)
C15 C14 C13 108.05(19)
C15 C14 C19 124.6(2)
C15 C14 Zr1 75.73(11)
C19 C14 Zr1 122.94(15)
C11 C15 C14 107.83(19)
C11 C15 C20 127.8(2)
C11 C15 Zr1 74.18(11)
C14 C15 C20 124.2(2)
C14 C15 Zr1 72.08(11)
C20 C15 Zr1 122.19(14)
C11 C16 H16A 109.5
C11 C16 H16B 109.5
C11 C16 H16C 109.5
H16A C16 H16B 109.5
H16A C16 H16C 109.5
H16B C16 H16C 109.5
C12 C17 H17A 109.5
C12 C17 H17B 109.5
C12 C17 H17C 109.5
H17A C17 H17B 109.5
H17A C17 H17C 109.5
H17B C17 H17C 109.5
C13 C18 H18A 109.5
C13 C18 H18B 109.5
C13 C18 H18C 109.5
H18A C18 H18B 109.5
H18A C18 H18C 109.5
H18B C18 H18C 109.5
C14 C19 H19A 109.5
C14 C19 H19B 109.5
C14 C19 H19C 109.5
H19A C19 H19B 109.5
H19A C19 H19C 109.5
H19B C19 H19C 109.5
C15 C20 H20A 109.5
C15 C20 H20B 109.5
C15 C20 H20C 109.5
H20A C20 H20B 109.5
H20A C20 H20C 109.5
H20B C20 H20C 109.5
C22 C21 C24 125.17(18)
C22 C21 O3 122.42(18)
O3 C21 C24 112.30(17)
C21 C22 C23 119.72(17)
C21 C22 C30 121.44(18)
C30 C22 C23 118.26(17)
C22 C23 H23 105.2(11)
C36 C23 C22 113.96(16)
C36 C23 H23 106.3(11)
O2 C23 C22 112.16(16)
O2 C23 C36 110.04(16)
O2 C23 H23 108.8(11)
C25 C24 C21 118.29(19)
C25 C24 C29 118.4(2)
C29 C24 C21 123.28(19)
C24 C25 H25 119.6
C26 C25 C24 120.7(2)
C26 C25 H25 119.6
C25 C26 H26 119.9
C27 C26 C25 120.1(2)
C27 C26 H26 119.9
C26 C27 H27 120.1
C28 C27 C26 119.7(2)
C28 C27 H27 120.1
C27 C28 H28 119.7
C27 C28 C29 120.6(2)
C29 C28 H28 119.7
C24 C29 H29 119.8
C28 C29 C24 120.4(2)
C28 C29 H29 119.8
C31 C30 C22 120.5(2)
C35 C30 C22 121.3(2)
C35 C30 C31 118.2(2)
C30 C31 H31 119.8
C30 C31 C32 120.5(3)
C32 C31 H31 119.8
C31 C32 H32 119.8
C33 C32 C31 120.5(3)
C33 C32 H32 119.8
C32 C33 H33 120.2
C34 C33 C32 119.6(2)
C34 C33 H33 120.2
C33 C34 H34 119.8
C33 C34 C35 120.3(3)
C35 C34 H34 119.8
C30 C35 H35 119.5
C34 C35 C30 121.0(2)
C34 C35 H35 119.5
C37 C36 C23 122.61(18)
C37 C36 C41 117.96(19)
C41 C36 C23 119.43(18)
C36 C37 H37 119.3
C36 C37 C38 121.38(19)
C38 C37 H37 119.3
C37 C38 H38 120.2
C39 C38 C37 119.61(19)
C39 C38 H38 120.2
C38 C39 C40 119.9(2)
C38 C39 C42 120.9(2)
C40 C39 C42 119.2(2)
C39 C40 H40 120.1
C41 C40 C39 119.7(2)
C41 C40 H40 120.1
C36 C41 H41 119.3
C40 C41 C36 121.4(2)
C40 C41 H41 119.3
F1 C42 C39 119.3(4)
F2 C42 C39 113.9(11)
F2 C42 F1 113.3(13)
F3 C42 C39 113.1(8)
F3 C42 F1 85.2(13)
F3 C42 F2 108.3(12)
F1D C42 C39 111.2(3)
F1D C42 F2D 104.0(3)
F1D C42 F3D 108.8(4)
F2D C42 C39 113.8(2)
F2D C42 F3D 105.6(3)
F3D C42 C39 112.9(2)
C23 O2 Zr1 122.54(11)
C21 O3 Zr1 130.21(12)
C1 Zr1 C4 52.52(7)
C1 Zr1 C5 31.80(7)
C1 Zr1 C11 148.53(7)
C1 Zr1 C13 119.50(7)
C1 Zr1 C15 172.15(7)
C2 Zr1 C1 31.89(7)
C2 Zr1 C4 52.85(7)
C2 Zr1 C5 52.80(7)
C2 Zr1 C11 169.18(7)
C2 Zr1 C12 154.11(7)
C2 Zr1 C13 137.71(7)
C2 Zr1 C14 135.93(7)
C2 Zr1 C15 150.73(7)
C3 Zr1 C1 53.19(7)
C3 Zr1 C2 32.36(8)
C3 Zr1 C4 32.09(7)
C3 Zr1 C5 53.06(7)
C3 Zr1 C11 155.69(7)
C3 Zr1 C12 142.61(8)
C3 Zr1 C13 112.31(8)
C3 Zr1 C14 103.58(7)
C3 Zr1 C15 124.84(7)
C5 Zr1 C4 31.60(7)
C5 Zr1 C11 134.81(7)
C5 Zr1 C15 140.35(7)
C11 Zr1 C4 137.96(7)
C12 Zr1 C1 122.84(7)
C12 Zr1 C4 111.90(7)
C12 Zr1 C5 102.63(7)
C12 Zr1 C11 32.20(7)
C12 Zr1 C13 31.92(7)
C12 Zr1 C15 53.05(7)
C13 Zr1 C4 85.26(7)
C13 Zr1 C5 89.21(7)
C13 Zr1 C11 52.93(7)
C13 Zr1 C15 53.11(7)
C14 Zr1 C1 140.25(7)
C14 Zr1 C4 90.09(7)
C14 Zr1 C5 109.03(7)
C14 Zr1 C11 53.06(7)
C14 Zr1 C12 53.37(7)
C14 Zr1 C13 32.38(7)
C14 Zr1 C15 32.20(7)
C15 Zr1 C4 121.13(7)
C15 Zr1 C11 31.68(6)
O2 Zr1 C1 105.36(6)
O2 Zr1 C2 77.66(6)
O2 Zr1 C3 82.48(7)
O2 Zr1 C4 113.86(7)
O2 Zr1 C5 130.05(6)
O2 Zr1 C11 95.13(6)
O2 Zr1 C12 127.32(6)
O2 Zr1 C13 132.84(6)
O2 Zr1 C14 101.95(6)
O2 Zr1 C15 81.20(6)
O2 Zr1 O3 85.74(5)
O3 Zr1 C1 80.99(6)
O3 Zr1 C2 94.34(7)
O3 Zr1 C3 126.70(7)
O3 Zr1 C4 132.26(6)
O3 Zr1 C5 102.26(6)
O3 Zr1 C11 76.93(6)
O3 Zr1 C12 82.33(6)
O3 Zr1 C13 113.56(7)
O3 Zr1 C14 129.72(6)
O3 Zr1 C15 104.08(6)
C42 F1 F3 44.3(8)
C42 F3 F1 50.5(8)
C2S C1S H1S 120.0
C2S C1S C6S 120.0
C6S C1S H1S 120.0
C1S C2S H2S 120.0
C3S C2S C1S 120.0
C3S C2S H2S 120.0
C2S C3S H3S 120.0
C2S C3S C4S 120.0
C4S C3S H3S 120.0
C3S C4S H4S 120.0
C3S C4S C5S 120.0
C5S C4S H4S 120.0
C4S C5S H5S 120.0
C4S C5S C6S 120.0
C6S C5S H5S 120.0
C1S C6S H6S 120.0
C5S C6S C1S 120.0
C5S C6S H6S 120.0
C2D C1D H1D 120.0
C2D C1D C6D 120.0
C6D C1D H1D 120.0
C1D C2D H2D 120.0
C3D C2D C1D 120.0
C3D C2D H2D 120.0
C2D C3D H3D 120.0
C2D C3D C4D 120.0
C4D C3D H3D 120.0
C3D C4D H4D 120.0
C3D C4D C5D 120.0
C5D C4D H4D 120.0
C4D C5D H5D 120.0
C6D C5D C4D 120.0
C6D C5D H5D 120.0
C1D C6D H6D 120.0
C5D C6D C1D 120.0
C5D C6D H6D 120.0

loop_
_geom_bond_atom_site_label_1
_geom_bond_atom_site_label_2
_geom_bond_distance
C1 C2 1.395(3)
C1 C5 1.403(3)
C1 C6 1.496(3)
C1 Zr1 2.551(2)
C2 C3 1.407(3)
C2 C7 1.503(3)
C2 Zr1 2.527(2)
C3 C4 1.414(3)
C3 C8 1.503(3)
C3 Zr1 2.523(2)
C4 C5 1.405(3)
C4 C9 1.504(3)
C4 Zr1 2.588(2)
C5 C10 1.506(3)
C5 Zr1 2.571(2)
C6 H6A 0.9800
C6 H6B 0.9800
C6 H6C 0.9800
C7 H7A 0.9800
C7 H7B 0.9800
C7 H7C 0.9800
C8 H8A 0.9800
C8 H8B 0.9800
C8 H8C 0.9800
C9 H9A 0.9800
C9 H9B 0.9800
C9 H9C 0.9800
C10 H10A 0.9800
C10 H10B 0.9800
C10 H10C 0.9800
C11 C12 1.420(3)
C11 C15 1.408(3)
C11 C16 1.494(3)
C11 Zr1 2.5803(19)
C12 C13 1.401(3)
C12 C17 1.501(3)
C12 Zr1 2.5377(19)
C13 C14 1.420(3)
C13 C18 1.504(3)
C13 Zr1 2.5580(19)
C14 C15 1.418(3)
C14 C19 1.497(3)
C14 Zr1 2.533(2)
C15 C20 1.496(3)
C15 Zr1 2.5799(19)
C16 H16A 0.9800
C16 H16B 0.9800
C16 H16C 0.9800
C17 H17A 0.9800
C17 H17B 0.9800
C17 H17C 0.9800
C18 H18A 0.9800
C18 H18B 0.9800
C18 H18C 0.9800
C19 H19A 0.9800
C19 H19B 0.9800
C19 H19C 0.9800
C20 H20A 0.9800
C20 H20B 0.9800
C20 H20C 0.9800
C21 C22 1.339(3)
C21 C24 1.487(3)
C21 O3 1.353(2)
C22 C23 1.543(3)
C22 C30 1.488(3)
C23 C36 1.511(3)
C23 O2 1.410(2)
C23 H23 0.99(2)
C24 C25 1.385(3)
C24 C29 1.387(3)
C25 H25 0.9500
C25 C26 1.384(3)
C26 H26 0.9500
C26 C27 1.374(4)
C27 H27 0.9500
C27 C28 1.369(4)
C28 H28 0.9500
C28 C29 1.382(3)
C29 H29 0.9500
C30 C31 1.384(3)
C30 C35 1.383(3)
C31 H31 0.9500
C31 C32 1.385(4)
C32 H32 0.9500
C32 C33 1.370(4)
C33 H33 0.9500
C33 C34 1.367(4)
C34 H34 0.9500
C34 C35 1.379(3)
C35 H35 0.9500
C36 C37 1.380(3)
C36 C41 1.382(3)
C37 H37 0.9500
C37 C38 1.381(3)
C38 H38 0.9500
C38 C39 1.377(3)
C39 C40 1.379(3)
C39 C42 1.483(3)
C40 H40 0.9500
C40 C41 1.376(3)
C41 H41 0.9500
C42 F1 1.36000(15)
C42 F2 1.26(3)
C42 F3 1.230(18)
C42 F1D 1.312(3)
C42 F2D 1.335(5)
C42 F3D 1.347(5)
O2 Zr1 1.9892(13)
O3 Zr1 2.0107(13)
F1 F3 1.76(2)
C1S H1S 0.9500
C1S C2S 1.3900
C1S C6S 1.3900
C2S H2S 0.9500
C2S C3S 1.3900
C3S H3S 0.9500
C3S C4S 1.3900
C4S H4S 0.9500
C4S C5S 1.3900
C5S H5S 0.9500
C5S C6S 1.3900
C6S H6S 0.9500
C1D H1D 0.9500
C1D C2D 1.3900
C1D C6D 1.3900
C2D H2D 0.9500
C2D C3D 1.3900
C3D H3D 0.9500
C3D C4D 1.3900
C4D H4D 0.9500
C4D C5D 1.3900
C5D H5D 0.9500
C5D C6D 1.3900
C6D H6D 0.9500

loop_
_geom_torsion_atom_site_label_1
_geom_torsion_atom_site_label_2
_geom_torsion_atom_site_label_3
_geom_torsion_atom_site_label_4
_geom_torsion
C1 C2 C3 C4 -2.1(2)
C1 C2 C3 C8 -178.7(2)
C1 C2 C3 Zr1 67.61(15)
C2 C1 C5 C4 1.3(2)
C2 C1 C5 C10 172.0(2)
C2 C1 C5 Zr1 -66.06(14)
C2 C3 C4 C5 2.9(2)
C2 C3 C4 C9 -163.4(2)
C2 C3 C4 Zr1 68.03(14)
C3 C4 C5 C1 -2.6(2)
C3 C4 C5 C10 -172.9(2)
C3 C4 C5 Zr1 63.74(14)
C5 C1 C2 C3 0.5(2)
C5 C1 C2 C7 -175.3(2)
C5 C1 C2 Zr1 67.23(14)
C6 C1 C2 C3 176.1(2)
C6 C1 C2 C7 0.3(4)
C6 C1 C2 Zr1 -117.2(2)
C6 C1 C5 C4 -174.4(2)
C6 C1 C5 C10 -3.7(3)
C6 C1 C5 Zr1 118.3(2)
C7 C2 C3 C4 173.7(2)
C7 C2 C3 C8 -2.8(4)
C7 C2 C3 Zr1 -116.5(2)
C8 C3 C4 C5 179.5(2)
C8 C3 C4 C9 13.2(4)
C8 C3 C4 Zr1 -115.4(2)
C9 C4 C5 C1 163.4(2)
C9 C4 C5 C10 -6.9(4)
C9 C4 C5 Zr1 -130.3(2)
C11 C12 C13 C14 3.5(2)
C11 C12 C13 C18 -165.98(19)
C11 C12 C13 Zr1 68.69(14)
C12 C11 C15 C14 -0.2(2)
C12 C11 C15 C20 176.35(19)
C12 C11 C15 Zr1 -64.89(13)
C12 C13 C14 C15 -3.6(2)
C12 C13 C14 C19 -174.5(2)
C12 C13 C14 Zr1 65.49(14)
C13 C14 C15 C11 2.3(2)
C13 C14 C15 C20 -174.37(19)
C13 C14 C15 Zr1 68.42(14)
C15 C11 C12 C13 -2.1(2)
C15 C11 C12 C17 -178.19(19)
C15 C11 C12 Zr1 66.15(13)
C16 C11 C12 C13 174.17(18)
C16 C11 C12 C17 -2.0(3)
C16 C11 C12 Zr1 -117.62(19)
C16 C11 C15 C14 -176.21(19)
C16 C11 C15 C20 0.3(3)
C16 C11 C15 Zr1 119.1(2)
C17 C12 C13 C14 179.5(2)
C17 C12 C13 C18 10.1(3)
C17 C12 C13 Zr1 -115.3(2)
C18 C13 C14 C15 165.7(2)
C18 C13 C14 C19 -5.2(3)
C18 C13 C14 Zr1 -125.3(2)
C19 C14 C15 C11 173.5(2)
C19 C14 C15 C20 -3.2(3)
C19 C14 C15 Zr1 -120.4(2)
C21 C22 C23 C36 -173.77(18)
C21 C22 C23 O2 -47.9(2)
C21 C22 C30 C31 -66.7(3)
C21 C22 C30 C35 113.1(3)
C21 C24 C25 C26 -179.0(2)
C21 C24 C29 C28 180.0(2)
C22 C21 C24 C25 132.8(2)
C22 C21 C24 C29 -47.6(3)
C22 C21 O3 Zr1 27.1(3)
C22 C23 C36 C37 96.9(2)
C22 C23 C36 C41 -82.5(2)
C22 C23 O2 Zr1 60.90(19)
C22 C30 C31 C32 179.5(2)
C22 C30 C35 C34 180.0(2)
C23 C22 C30 C31 104.6(2)
C23 C22 C30 C35 -75.7(3)
C23 C36 C37 C38 -178.49(19)
C23 C36 C41 C40 179.5(2)
C24 C21 C22 C23 -170.91(18)
C24 C21 C22 C30 0.2(3)
C24 C21 O3 Zr1 -156.62(13)
C24 C25 C26 C27 -1.3(4)
C25 C24 C29 C28 -0.5(3)
C25 C26 C27 C28 0.2(4)
C26 C27 C28 C29 0.8(4)
C27 C28 C29 C24 -0.6(3)
C29 C24 C25 C26 1.4(3)
C30 C22 C23 C36 14.8(3)
C30 C22 C23 O2 140.71(18)
C30 C31 C32 C33 0.4(4)
C31 C30 C35 C34 -0.3(4)
C31 C32 C33 C34 0.0(5)
C32 C33 C34 C35 -0.6(5)
C33 C34 C35 C30 0.7(4)
C35 C30 C31 C32 -0.3(4)
C36 C23 O2 Zr1 -171.12(12)
C36 C37 C38 C39 -1.4(3)
C37 C36 C41 C40 0.2(3)
C37 C38 C39 C40 0.8(3)
C37 C38 C39 C42 -179.4(2)
C38 C39 C40 C41 0.2(4)
C38 C39 C42 F1 -113.0(4)
C38 C39 C42 F2 25.1(14)
C38 C39 C42 F3 149.3(15)
C38 C39 C42 F1D -117.0(3)
C38 C39 C42 F2D 0.0(5)
C38 C39 C42 F3D 120.5(5)
C39 C40 C41 C36 -0.7(4)
C39 C42 F1 F3 -113.8(11)
C39 C42 F3 F1 119.8(7)
C40 C39 C42 F1 66.8(4)
C40 C39 C42 F2 -155.1(14)
C40 C39 C42 F3 -30.9(16)
C40 C39 C42 F1D 62.8(3)
C40 C39 C42 F2D 179.8(4)
C40 C39 C42 F3D -59.8(5)
C41 C36 C37 C38 0.9(3)
C42 C39 C40 C41 -179.6(2)
O2 C23 C36 C37 -30.1(3)
O2 C23 C36 C41 150.56(19)
O3 C21 C22 C23 4.9(3)
O3 C21 C22 C30 176.00(18)
O3 C21 C24 C25 -43.3(3)
O3 C21 C24 C29 136.2(2)
Zr1 C1 C2 C3 -66.71(14)
Zr1 C1 C2 C7 117.5(2)
Zr1 C1 C5 C4 67.36(15)
Zr1 C1 C5 C10 -121.9(2)
Zr1 C2 C3 C4 -69.72(14)
Zr1 C2 C3 C8 113.7(2)
Zr1 C3 C4 C5 -65.12(15)
Zr1 C3 C4 C9 128.6(2)
Zr1 C4 C5 C1 -66.34(14)
Zr1 C4 C5 C10 123.4(2)
Zr1 C11 C12 C13 -68.21(14)
Zr1 C11 C12 C17 115.7(2)
Zr1 C11 C15 C14 64.72(13)
Zr1 C11 C15 C20 -118.8(2)
Zr1 C12 C13 C14 -65.21(14)
Zr1 C12 C13 C18 125.3(2)
Zr1 C13 C14 C15 -69.06(14)
Zr1 C13 C14 C19 120.0(2)
Zr1 C14 C15 C11 -66.11(13)
Zr1 C14 C15 C20 117.21(19)
F2 C42 F1 F3 107.8(12)
F2 C42 F3 F1 -112.9(13)
F1D C42 F1 F3 -89(3)
F1D C42 F3 F1 8.9(4)
F2D C42 F1 F3 124.1(9)
F2D C42 F3 F1 -94.6(8)
F3D C42 F1 F3 15.6(10)
F3D C42 F3 F1 -145(2)
C1S C2S C3S C4S 0.0
C2S C1S C6S C5S 0.0
C2S C3S C4S C5S 0.0
C3S C4S C5S C6S 0.0
C4S C5S C6S C1S 0.0
C6S C1S C2S C3S 0.0
C1D C2D C3D C4D 0.0
C2D C1D C6D C5D 0.0
C2D C3D C4D C5D 0.0
C3D C4D C5D C6D 0.0
C4D C5D C6D C1D 0.0
C6D C1D C2D C3D 0.0
